data_2011112
loop_
_publ_author_name
'Ellis, Dianne D.'
'Spek, Anthony L.'
'Imhoff, Pieter'
'Elsevier, Cornelis J.'

_publ_section_title
;{[(<i>N</i>-Methyl-<i>p</i>-toluidino)diphenylphosphoranylidene]methyl}(<i>N</i>-methyl-<i>p</i>-toluidino)diphenylphosphonium
 iodide
;
_journal_issue 7
_journal_name_full 'Acta Crystallographica Section C'
_journal_page_first 836
_journal_page_last 837
_journal_paper_doi 10.1107/S0108270100004170
_journal_volume 56
_journal_year 2000
_chemical_formula_moiety 'C41 H41 N2 P2 + , I -'
_chemical_formula_sum 'C41 H41 I N2 P2'
_chemical_formula_weight 750.60
_chemical_name_systematic
;
 ?
;
_space_group_IT_number 14
_symmetry_cell_setting monoclinic
_symmetry_space_group_name_Hall '-P 2ybc'
_symmetry_space_group_name_H-M 'P 1 21/c 1'
_audit_creation_method SHELXL97
_cell_angle_alpha 90.00
_cell_angle_beta 95.819(3)
_cell_angle_gamma 90.00
_cell_formula_units_Z 4
_cell_length_a 13.3126(5)
_cell_length_b 14.3251(5)
_cell_length_c 18.9767(7)
_cell_measurement_reflns_used 25
_cell_measurement_temperature 295(2)
_cell_measurement_theta_max 18.0
_cell_measurement_theta_min 14.0
_cell_volume 3600.3(2)
_computing_cell_refinement 'SET4 (de Boer & Duisenberg, 1984)'
_computing_data_collection 'CAD4 Software (Enraf-Nonius, 1989)'
_computing_data_reduction 'HELENA (Spek, 1997)'
_computing_molecular_graphics 'PLATON (Spek, 1999)'
_computing_publication_material PLATON
_computing_structure_refinement 'SHELXL97 (Sheldrick, 1997)'
_computing_structure_solution 'DIRDIF (Beurskens, 1997)'
_diffrn_ambient_temperature 295(2)
_diffrn_measured_fraction_theta_full .988
_diffrn_measured_fraction_theta_max .988
_diffrn_measurement_device_type 'Enraf Nonius CAD-4F'
_diffrn_measurement_method \w/2\q
_diffrn_radiation_monochromator graphite
_diffrn_radiation_source 'rotating anode'
_diffrn_radiation_type MoK\a
_diffrn_radiation_wavelength .71073
_diffrn_reflns_av_R_equivalents .0000
_diffrn_reflns_av_sigmaI/netI .0368
_diffrn_reflns_limit_h_max 17
_diffrn_reflns_limit_h_min -17
_diffrn_reflns_limit_k_max 0
_diffrn_reflns_limit_k_min -18
_diffrn_reflns_limit_l_max 24
_diffrn_reflns_limit_l_min 0
_diffrn_reflns_number 8582
_diffrn_reflns_theta_full 28.00
_diffrn_reflns_theta_max 28.00
_diffrn_reflns_theta_min 1.54
_diffrn_standards_decay_% 1.0
_diffrn_standards_interval_time 60
_diffrn_standards_number 3
_exptl_absorpt_coefficient_mu 1.010
_exptl_absorpt_correction_T_max .877
_exptl_absorpt_correction_T_min .788
_exptl_absorpt_correction_type psi-scan
_exptl_absorpt_process_details '(North et al., 1968)'
_exptl_crystal_colour brown
_exptl_crystal_density_diffrn 1.385
_exptl_crystal_density_method 'not measured'
_exptl_crystal_description block
_exptl_crystal_F_000 1536
_exptl_crystal_size_max .40
_exptl_crystal_size_mid .30
_exptl_crystal_size_min .13
_refine_diff_density_max 1.352
_refine_diff_density_min -.965
_refine_ls_extinction_method none
_refine_ls_goodness_of_fit_ref 1.031
_refine_ls_hydrogen_treatment mixed
_refine_ls_matrix_type full
_refine_ls_number_parameters 423
_refine_ls_number_reflns 8582
_refine_ls_number_restraints 0
_refine_ls_restrained_S_all 1.031
_refine_ls_R_factor_all .0851
_refine_ls_R_factor_gt .0471
_refine_ls_shift/su_max .003
_refine_ls_shift/su_mean .000
_refine_ls_structure_factor_coef Fsqd
_refine_ls_weighting_details 'calc w = 1/[\s^2^(Fo^2^)+(0.0489P)^2^+3.4354P] where P=(Fo^2^+2Fc^2^)/3'
_refine_ls_weighting_scheme calc
_refine_ls_wR_factor_ref .1208
_reflns_number_gt 5992
_reflns_number_total 8582
_reflns_threshold_expression 'I > 2\s(I)'
_cod_data_source_file fg1596.cif
_cod_data_source_block I
_cod_depositor_comments
;
The following automatic conversions were performed:
'_symmetry_cell_setting' value 'Monoclinic' changed to 'monoclinic'
according to '/home/saulius/struct/CIF-dictionaries/cif_core.dic'
dictionary named 'cif_core.dic' version 2.4.1 from 2010-06-29.

Automatic conversion script
Id: cif_fix_enum 1527 2010-12-29 10:47:43Z saulius 

The following automatic conversions were performed:

'_symmetry_cell_setting' value 'Monoclinic' changed to 'monoclinic'
according to /home/saulius/struct/CIF-dictionaries/cif_core.dic
dictionary named 'cif_core.dic' version 2.4.1 from 2010-06-29.

Automatic conversion script
Id: cif_fix_values 1715 2011-07-08 13:25:40Z adriana 
;
_cod_original_sg_symbol_H-M 'P 21/c'
_cod_database_code 2011112
_cod_database_fobs_code 2011112

loop_
_symmetry_equiv_pos_as_xyz
'x, y, z'
'-x, y+1/2, -z+1/2'
'-x, -y, -z'
'x, -y-1/2, z-1/2'

loop_
_atom_site_label
_atom_site_fract_x
_atom_site_fract_y
_atom_site_fract_z
_atom_site_U_iso_or_equiv
_atom_site_adp_type
_atom_site_calc_flag
_atom_site_refinement_flags
_atom_site_occupancy
_atom_site_disorder_assembly
_atom_site_disorder_group
_atom_site_type_symbol
P1 .70774(5) .22908(5) .20870(4) .03127(16) Uani d . 1 . . P
P2 .75940(6) .01665(5) .21083(4) .03257(17) Uani d . 1 . . P
N1 .80742(19) .29886(17) .21373(14) .0379(6) Uani d . 1 . . N
N2 .66219(19) -.05518(18) .21320(14) .0409(6) Uani d . 1 . . N
C1 .7284(2) .1223(2) .17440(16) .0338(6) Uani d . 1 . . C
H1 .723(2) .125(2) .1224(17) .037(9) Uiso d . 1 . . H
C2 .6057(2) .2817(2) .15102(15) .0357(6) Uani d . 1 . . C
C3 .6031(3) .3760(2) .13516(18) .0472(8) Uani d . 1 . . C
H3 .6548 .4148 .1544 .057 Uiso calc R 1 . . H
C4 .5243(3) .4130(3) .0910(2) .0573(10) Uani d . 1 . . C
H4 .5228 .4767 .0814 .069 Uiso calc R 1 . . H
C5 .4478(3) .3565(3) .06124(19) .0547(9) Uani d . 1 . . C
H5 .3952 .3817 .0312 .066 Uiso calc R 1 . . H
C6 .4496(2) .2628(3) .07619(19) .0527(9) Uani d . 1 . . C
H6 .3982 .2244 .0560 .063 Uiso calc R 1 . . H
C7 .5276(2) .2251(2) .12108(17) .0438(7) Uani d . 1 . . C
H7 .5278 .1616 .1313 .053 Uiso calc R 1 . . H
C8 .6730(2) .2260(2) .29823(16) .0370(6) Uani d . 1 . . C
C9 .5745(2) .2077(2) .31212(19) .0468(8) Uani d . 1 . . C
H9 .5240 .2004 .2750 .056 Uiso calc R 1 . . H
C10 .5518(3) .2004(3) .3817(2) .0610(10) Uani d . 1 . . C
H10 .4862 .1868 .3911 .073 Uiso calc R 1 . . H
C11 .6258(3) .2131(3) .4366(2) .0651(11) Uani d . 1 . . C
H11 .6099 .2089 .4831 .078 Uiso calc R 1 . . H
C12 .7230(3) .2319(3) .42324(19) .0572(9) Uani d . 1 . . C
H12 .7728 .2405 .4607 .069 Uiso calc R 1 . . H
C13 .7473(3) .2379(3) .35474(18) .0473(8) Uani d . 1 . . C
H13 .8135 .2500 .3460 .057 Uiso calc R 1 . . H
C14 .8098(3) .3909(2) .2490(2) .0502(8) Uani d . 1 . . C
H14A .8680 .3945 .2832 .075 Uiso calc R 1 . . H
H14B .7498 .3988 .2724 .075 Uiso calc R 1 . . H
H14C .8134 .4392 .2143 .075 Uiso calc R 1 . . H
C15 .8963(2) .2792(2) .17885(16) .0363(6) Uani d . 1 . . C
C16 .9005(3) .2991(2) .10848(18) .0465(8) Uani d . 1 . . C
H16 .8435 .3218 .0815 .056 Uiso calc R 1 . . H
C17 .9891(3) .2855(3) .0775(2) .0547(9) Uani d . 1 . . C
H17 .9905 .2979 .0295 .066 Uiso calc R 1 . . H
C18 1.0759(3) .2539(3) .1168(2) .0531(9) Uani d . 1 . . C
C19 1.0706(2) .2334(3) .1875(2) .0526(9) Uani d . 1 . . C
H19 1.1274 .2103 .2145 .063 Uiso calc R 1 . . H
C20 .9822(2) .2467(2) .21863(18) .0462(8) Uani d . 1 . . C
H20 .9804 .2338 .2665 .055 Uiso calc R 1 . . H
C21 1.1731(3) .2429(4) .0831(3) .0810(14) Uani d . 1 . . C
H21A 1.2263 .2253 .1186 .121 Uiso calc R 1 . . H
H21B 1.1900 .3009 .0619 .121 Uiso calc R 1 . . H
H21C 1.1649 .1953 .0473 .121 Uiso calc R 1 . . H
C22 .6704(3) -.1469(2) .2488(2) .0503(8) Uani d . 1 . . C
H22A .6196 -.1519 .2811 .076 Uiso calc R 1 . . H
H22B .7360 -.1530 .2744 .076 Uiso calc R 1 . . H
H22C .6609 -.1956 .2139 .076 Uiso calc R 1 . . H
C23 .5665(2) -.0399(2) .17224(18) .0410(7) Uani d . 1 . . C
C24 .5508(3) -.0704(3) .1033(2) .0578(10) Uani d . 1 . . C
H24 .6035 -.0977 .0821 .069 Uiso calc R 1 . . H
C25 .4572(4) -.0607(3) .0655(3) .0753(13) Uani d . 1 . . C
H25 .4477 -.0822 .0191 .090 Uiso calc R 1 . . H
C26 .3786(3) -.0205(3) .0946(3) .0736(13) Uani d . 1 . . C
C27 .3935(3) .0104(3) .1639(3) .0727(14) Uani d . 1 . . C
H27 .3407 .0386 .1844 .087 Uiso calc R 1 . . H
C28 .4882(3) -.0005(3) .2035(2) .0540(9) Uani d . 1 . . C
H28 .4975 .0187 .2505 .065 Uiso calc R 1 . . H
C29 .2744(4) -.0103(4) .0527(4) .121(3) Uani d . 1 . . C
H29A .2238 -.0042 .0850 .182 Uiso calc R 1 . . H
H29B .2605 -.0645 .0236 .182 Uiso calc R 1 . . H
H29C .2738 .0442 .0232 .182 Uiso calc R 1 . . H
C30 .8141(2) .0214(2) .30156(16) .0370(6) Uani d . 1 . . C
C31 .7527(2) .0092(2) .35614(17) .0445(8) Uani d . 1 . . C
H31 .6841 -.0022 .3453 .053 Uiso calc R 1 . . H
C32 .7924(3) .0138(3) .42560(19) .0535(9) Uani d . 1 . . C
H32 .7512 .0047 .4618 .064 Uiso calc R 1 . . H
C33 .8939(3) .0320(3) .4415(2) .0604(10) Uani d . 1 . . C
H33 .9208 .0354 .4886 .072 Uiso calc R 1 . . H
C34 .9558(3) .0453(3) .3885(2) .0619(10) Uani d . 1 . . C
H34 1.0239 .0589 .3997 .074 Uiso calc R 1 . . H
C35 .9164(3) .0382(3) .31857(19) .0488(8) Uani d . 1 . . C
H35 .9586 .0446 .2827 .059 Uiso calc R 1 . . H
C36 .8512(2) -.0341(2) .15745(16) .0370(6) Uani d . 1 . . C
C37 .8521(3) -.1285(2) .14133(19) .0479(8) Uani d . 1 . . C
H37 .8040 -.1680 .1575 .057 Uiso calc R 1 . . H
C38 .9246(3) -.1641(3) .1012(2) .0552(9) Uani d . 1 . . C
H38 .9245 -.2274 .0904 .066 Uiso calc R 1 . . H
C39 .9959(3) -.1072(3) .0773(2) .0552(9) Uani d . 1 . . C
H39 1.0448 -.1318 .0510 .066 Uiso calc R 1 . . H
C40 .9954(3) -.0128(3) .0924(2) .0536(9) Uani d . 1 . . C
H40 1.0437 .0261 .0758 .064 Uiso calc R 1 . . H
C41 .9233(2) .0238(2) .13203(18) .0456(8) Uani d . 1 . . C
H41 .9230 .0875 .1418 .055 Uiso calc R 1 . . H
I1 .25447(2) .118402(18) .374177(18) .06976(12) Uani d . 1 . . I

loop_
_atom_site_aniso_label
_atom_site_aniso_U_11
_atom_site_aniso_U_22
_atom_site_aniso_U_33
_atom_site_aniso_U_12
_atom_site_aniso_U_13
_atom_site_aniso_U_23
P1 .0296(3) .0310(4) .0334(4) -.0001(3) .0038(3) .0016(3)
P2 .0316(4) .0300(4) .0361(4) -.0014(3) .0031(3) .0027(3)
N1 .0360(13) .0341(13) .0443(15) -.0055(10) .0079(11) -.0045(11)
N2 .0391(14) .0345(13) .0479(16) -.0073(11) -.0013(12) .0083(12)
C1 .0397(15) .0308(14) .0312(15) -.0012(12) .0045(12) .0012(12)
C2 .0330(15) .0385(16) .0357(16) .0046(12) .0042(12) .0035(13)
C3 .053(2) .0397(17) .0476(19) .0025(15) -.0005(15) .0005(15)
C4 .073(3) .0448(19) .054(2) .0216(18) .0020(19) .0064(17)
C5 .046(2) .073(3) .044(2) .0239(18) .0006(15) .0064(18)
C6 .0337(17) .076(3) .048(2) .0008(17) .0028(14) .0008(19)
C7 .0369(16) .0465(18) .0476(19) -.0034(14) .0019(14) .0062(15)
C8 .0412(16) .0355(15) .0354(16) .0041(13) .0097(12) .0029(13)
C9 .0400(17) .0498(19) .052(2) .0025(14) .0130(15) .0007(16)
C10 .056(2) .063(2) .070(3) .0041(18) .034(2) .005(2)
C11 .085(3) .071(3) .043(2) .011(2) .025(2) .0062(19)
C12 .070(2) .061(2) .041(2) .010(2) .0061(17) .0005(17)
C13 .0478(19) .052(2) .0423(19) .0054(15) .0054(15) .0017(15)
C14 .054(2) .0400(18) .057(2) -.0055(15) .0044(16) -.0102(16)
C15 .0354(15) .0340(15) .0398(17) -.0073(12) .0054(12) -.0020(13)
C16 .0474(19) .0497(19) .0426(19) .0013(15) .0056(15) .0033(15)
C17 .063(2) .059(2) .045(2) -.0047(18) .0218(17) .0001(17)
C18 .0428(19) .048(2) .071(3) -.0139(15) .0190(18) -.0149(18)
C19 .0336(17) .057(2) .066(2) -.0023(15) -.0033(15) -.0047(19)
C20 .0419(17) .051(2) .0444(19) -.0077(15) -.0015(14) .0031(15)
C21 .054(2) .084(3) .110(4) -.012(2) .037(2) -.028(3)
C22 .054(2) .0398(17) .057(2) -.0089(15) .0052(17) .0140(16)
C23 .0357(16) .0365(16) .0507(19) -.0097(13) .0035(14) .0059(14)
C24 .049(2) .067(2) .057(2) -.0077(18) .0013(17) -.0022(19)
C25 .070(3) .079(3) .071(3) -.018(2) -.020(2) .008(2)
C26 .048(2) .060(3) .107(4) -.016(2) -.019(2) .024(3)
C27 .040(2) .050(2) .131(4) -.0030(17) .023(2) .020(3)
C28 .0472(19) .047(2) .070(2) -.0072(16) .0164(17) .0025(18)
C29 .064(3) .095(4) .191(7) -.015(3) -.053(4) .048(4)
C30 .0391(16) .0339(15) .0372(16) .0002(12) -.0006(12) .0040(13)
C31 .0447(18) .0458(18) .0427(19) -.0016(14) .0027(14) .0048(14)
C32 .065(2) .054(2) .0416(19) .0023(18) .0067(17) .0080(16)
C33 .074(3) .062(2) .042(2) .006(2) -.0112(18) .0049(18)
C34 .045(2) .071(3) .065(3) -.0003(18) -.0173(18) .006(2)
C35 .0400(17) .054(2) .051(2) -.0003(15) -.0028(15) .0069(16)
C36 .0390(16) .0356(15) .0363(16) .0009(12) .0034(12) .0003(13)
C37 .058(2) .0364(17) .050(2) -.0002(15) .0091(16) .0016(15)
C38 .074(3) .0399(19) .053(2) .0108(18) .0135(19) -.0061(16)
C39 .055(2) .064(2) .049(2) .0109(18) .0169(17) -.0051(18)
C40 .0468(19) .059(2) .058(2) -.0022(17) .0166(16) -.0003(18)
C41 .0446(18) .0398(17) .054(2) -.0013(14) .0121(15) -.0017(15)
I1 .06647(18) .04617(15) .0939(2) .00539(12) -.00543(15) -.00224(14)

loop_
_atom_type_symbol
_atom_type_description
_atom_type_scat_dispersion_real
_atom_type_scat_dispersion_imag
_atom_type_scat_source
C C .0033 .0016 'International Tables Vol C Tables 4.2.6.8 and 6.1.1.4'
H H .0000 .0000 'International Tables Vol C Tables 4.2.6.8 and 6.1.1.4'
I I -.4742 1.8119 'International Tables Vol C Tables 4.2.6.8 and 6.1.1.4'
N N .0061 .0033 'International Tables Vol C Tables 4.2.6.8 and 6.1.1.4'
P P .1023 .0942 'International Tables Vol C Tables 4.2.6.8 and 6.1.1.4'

loop_
_geom_angle_atom_site_label_1
_geom_angle_atom_site_label_2
_geom_angle_atom_site_label_3
_geom_angle
_geom_angle_publ_flag
N1 P1 C1 113.99(14) y
N1 P1 C8 103.94(14) y
C1 P1 C8 113.95(14) y
N1 P1 C2 109.26(14) y
C1 P1 C2 106.43(14) y
C8 P1 C2 109.20(14) y
N2 P2 C1 113.96(14) y
N2 P2 C30 103.81(14) y
C1 P2 C30 114.43(14) y
N2 P2 C36 109.75(14) y
C1 P2 C36 106.21(15) y
C30 P2 C36 108.60(14) y
C15 N1 C14 113.7(2) y
C15 N1 P1 123.1(2) y
C14 N1 P1 123.0(2) y
C23 N2 C22 113.7(2) y
C23 N2 P2 122.8(2) y
C22 N2 P2 122.9(2) y
P1 C1 P2 133.64(19) y
C3 C2 C7 118.6(3) ?
C3 C2 P1 122.4(2) ?
C7 C2 P1 119.0(2) ?
C4 C3 C2 120.5(3) ?
C4 C3 H3 119.7 ?
C2 C3 H3 119.7 ?
C5 C4 C3 120.6(3) ?
C5 C4 H4 119.7 ?
C3 C4 H4 119.7 ?
C6 C5 C4 119.6(3) ?
C6 C5 H5 120.2 ?
C4 C5 H5 120.2 ?
C5 C6 C7 120.4(4) ?
C5 C6 H6 119.8 ?
C7 C6 H6 119.8 ?
C6 C7 C2 120.4(3) ?
C6 C7 H7 119.8 ?
C2 C7 H7 119.8 ?
C9 C8 C13 119.2(3) ?
C9 C8 P1 121.4(3) ?
C13 C8 P1 119.4(2) ?
C8 C9 C10 119.7(3) ?
C8 C9 H9 120.1 ?
C10 C9 H9 120.1 ?
C11 C10 C9 120.2(4) ?
C11 C10 H10 119.9 ?
C9 C10 H10 119.9 ?
C12 C11 C10 120.4(4) ?
C12 C11 H11 119.8 ?
C10 C11 H11 119.8 ?
C11 C12 C13 120.3(4) ?
C11 C12 H12 119.9 ?
C13 C12 H12 119.9 ?
C12 C13 C8 120.2(3) ?
C12 C13 H13 119.9 ?
C8 C13 H13 119.9 ?
N1 C14 H14A 109.5 ?
N1 C14 H14B 109.5 ?
H14A C14 H14B 109.5 ?
N1 C14 H14C 109.5 ?
H14A C14 H14C 109.5 ?
H14B C14 H14C 109.5 ?
C16 C15 C20 119.2(3) ?
C16 C15 N1 121.5(3) ?
C20 C15 N1 119.1(3) ?
C15 C16 C17 120.3(3) ?
C15 C16 H16 119.8 ?
C17 C16 H16 119.8 ?
C16 C17 C18 121.1(3) ?
C16 C17 H17 119.4 ?
C18 C17 H17 119.4 ?
C19 C18 C17 118.0(3) ?
C19 C18 C21 121.3(4) ?
C17 C18 C21 120.7(4) ?
C18 C19 C20 121.0(3) ?
C18 C19 H19 119.5 ?
C20 C19 H19 119.5 ?
C19 C20 C15 120.3(3) ?
C19 C20 H20 119.9 ?
C15 C20 H20 119.9 ?
C18 C21 H21A 109.5 ?
C18 C21 H21B 109.5 ?
H21A C21 H21B 109.5 ?
C18 C21 H21C 109.5 ?
H21A C21 H21C 109.5 ?
H21B C21 H21C 109.5 ?
N2 C22 H22A 109.5 ?
N2 C22 H22B 109.5 ?
H22A C22 H22B 109.5 ?
N2 C22 H22C 109.5 ?
H22A C22 H22C 109.5 ?
H22B C22 H22C 109.5 ?
C28 C23 C24 119.6(3) ?
C28 C23 N2 119.9(3) ?
C24 C23 N2 120.4(3) ?
C23 C24 C25 120.3(4) ?
C23 C24 H24 119.9 ?
C25 C24 H24 119.9 ?
C26 C25 C24 121.5(5) ?
C26 C25 H25 119.2 ?
C24 C25 H25 119.2 ?
C25 C26 C27 118.7(4) ?
C25 C26 C29 121.5(6) ?
C27 C26 C29 119.9(5) ?
C26 C27 C28 120.4(4) ?
C26 C27 H27 119.8 ?
C28 C27 H27 119.8 ?
C23 C28 C27 119.5(4) ?
C23 C28 H28 120.3 ?
C27 C28 H28 120.3 ?
C26 C29 H29A 109.5 ?
C26 C29 H29B 109.5 ?
H29A C29 H29B 109.5 ?
C26 C29 H29C 109.5 ?
H29A C29 H29C 109.5 ?
H29B C29 H29C 109.5 ?
C35 C30 C31 119.0(3) ?
C35 C30 P2 121.4(3) ?
C31 C30 P2 119.6(2) ?
C32 C31 C30 120.7(3) ?
C32 C31 H31 119.7 ?
C30 C31 H31 119.7 ?
C31 C32 C33 119.5(3) ?
C31 C32 H32 120.2 ?
C33 C32 H32 120.2 ?
C34 C33 C32 120.8(3) ?
C34 C33 H33 119.6 ?
C32 C33 H33 119.6 ?
C33 C34 C35 119.6(4) ?
C33 C34 H34 120.2 ?
C35 C34 H34 120.2 ?
C34 C35 C30 120.3(3) ?
C34 C35 H35 119.8 ?
C30 C35 H35 119.8 ?
C37 C36 C41 118.9(3) ?
C37 C36 P2 122.4(2) ?
C41 C36 P2 118.8(2) ?
C38 C37 C36 120.2(3) ?
C38 C37 H37 119.9 ?
C36 C37 H37 119.9 ?
C39 C38 C37 120.6(3) ?
C39 C38 H38 119.7 ?
C37 C38 H38 119.7 ?
C38 C39 C40 119.9(3) ?
C38 C39 H39 120.1 ?
C40 C39 H39 120.1 ?
C39 C40 C41 120.2(3) ?
C39 C40 H40 119.9 ?
C41 C40 H40 119.9 ?
C40 C41 C36 120.2(3) ?
C40 C41 H41 119.9 ?
C36 C41 H41 119.9 ?

loop_
_geom_bond_atom_site_label_1
_geom_bond_atom_site_label_2
_geom_bond_site_symmetry_2
_geom_bond_distance
_geom_bond_publ_flag
P1 N1 . 1.656(3) y
P1 C1 . 1.696(3) y
P1 C8 . 1.806(3) y
P1 C2 . 1.820(3) y
P2 N2 . 1.658(3) y
P2 C1 . 1.697(3) y
P2 C30 . 1.801(3) y
P2 C36 . 1.816(3) y
N1 C15 . 1.441(4) y
N1 C14 . 1.477(4) y
N2 C23 . 1.440(4) y
N2 C22 . 1.477(4) y
C1 H1 . .98(3) ?
C2 C3 . 1.384(4) ?
C2 C7 . 1.393(4) ?
C3 C4 . 1.380(5) ?
C3 H3 . .9300 ?
C4 C5 . 1.377(6) ?
C4 H4 . .9300 ?
C5 C6 . 1.371(5) ?
C5 H5 . .9300 ?
C6 C7 . 1.384(5) ?
C6 H6 . .9300 ?
C7 H7 . .9300 ?
C8 C9 . 1.387(4) ?
C8 C13 . 1.394(4) ?
C9 C10 . 1.388(5) ?
C9 H9 . .9300 ?
C10 C11 . 1.371(6) ?
C10 H10 . .9300 ?
C11 C12 . 1.370(6) ?
C11 H11 . .9300 ?
C12 C13 . 1.374(5) ?
C12 H12 . .9300 ?
C13 H13 . .9300 ?
C14 H14A . .9600 ?
C14 H14B . .9600 ?
C14 H14C . .9600 ?
C15 C16 . 1.372(4) ?
C15 C20 . 1.384(4) ?
C16 C17 . 1.384(5) ?
C16 H16 . .9300 ?
C17 C18 . 1.387(5) ?
C17 H17 . .9300 ?
C18 C19 . 1.382(5) ?
C18 C21 . 1.509(5) ?
C19 C20 . 1.383(5) ?
C19 H19 . .9300 ?
C20 H20 . .9300 ?
C21 H21A . .9600 ?
C21 H21B . .9600 ?
C21 H21C . .9600 ?
C22 H22A . .9600 ?
C22 H22B . .9600 ?
C22 H22C . .9600 ?
C23 C28 . 1.372(5) ?
C23 C24 . 1.375(5) ?
C24 C25 . 1.380(6) ?
C24 H24 . .9300 ?
C25 C26 . 1.360(7) ?
C25 H25 . .9300 ?
C26 C27 . 1.381(7) ?
C26 C29 . 1.534(6) ?
C27 C28 . 1.410(6) ?
C27 H27 . .9300 ?
C28 H28 . .9300 ?
C29 H29A . .9600 ?
C29 H29B . .9600 ?
C29 H29C . .9600 ?
C30 C35 . 1.389(4) ?
C30 C31 . 1.394(4) ?
C31 C32 . 1.371(5) ?
C31 H31 . .9300 ?
C32 C33 . 1.379(5) ?
C32 H32 . .9300 ?
C33 C34 . 1.377(6) ?
C33 H33 . .9300 ?
C34 C35 . 1.380(5) ?
C34 H34 . .9300 ?
C35 H35 . .9300 ?
C36 C37 . 1.387(4) ?
C36 C41 . 1.392(4) ?
C37 C38 . 1.385(5) ?
C37 H37 . .9300 ?
C38 C39 . 1.363(5) ?
C38 H38 . .9300 ?
C39 C40 . 1.382(5) ?
C39 H39 . .9300 ?
C40 C41 . 1.382(5) ?
C40 H40 . .9300 ?
C41 H41 . .9300 ?
P1 P2 . 3.1192(11) ?
P1 N2 . 4.119(3) ?
P2 N1 . 4.092(3) ?
N1 C1 . 2.812(4) ?
N1 N2 . 5.427(3) ?
N2 C1 . 2.813(4) ?

loop_
_geom_torsion_atom_site_label_1
_geom_torsion_atom_site_label_2
_geom_torsion_atom_site_label_3
_geom_torsion_atom_site_label_4
_geom_torsion
C1 P1 N1 C15 12.6(3)
C8 P1 N1 C15 137.2(2)
C2 P1 N1 C15 -106.3(3)
C1 P1 N1 C14 -173.1(3)
C8 P1 N1 C14 -48.4(3)
C2 P1 N1 C14 68.0(3)
C1 P2 N2 C23 15.4(3)
C30 P2 N2 C23 140.6(3)
C36 P2 N2 C23 -103.5(3)
C1 P2 N2 C22 -174.0(3)
C30 P2 N2 C22 -48.8(3)
C36 P2 N2 C22 67.1(3)
N1 P1 C1 P2 96.4(3)
C8 P1 C1 P2 -22.7(3)
C2 P1 C1 P2 -143.1(2)
N2 P2 C1 P1 99.8(3)
C30 P2 C1 P1 -19.5(3)
C36 P2 C1 P1 -139.3(2)
N1 P1 C2 C3 -19.6(3)
C1 P1 C2 C3 -143.1(3)
C8 P1 C2 C3 93.5(3)
N1 P1 C2 C7 159.9(2)
C1 P1 C2 C7 36.4(3)
C8 P1 C2 C7 -87.1(3)
C7 C2 C3 C4 .5(5)
P1 C2 C3 C4 179.9(3)
C2 C3 C4 C5 -1.0(6)
C3 C4 C5 C6 .6(6)
C4 C5 C6 C7 .2(6)
C5 C6 C7 C2 -.7(5)
C3 C2 C7 C6 .4(5)
P1 C2 C7 C6 -179.1(3)
N1 P1 C8 C9 153.9(3)
C1 P1 C8 C9 -81.4(3)
C2 P1 C8 C9 37.4(3)
N1 P1 C8 C13 -29.1(3)
C1 P1 C8 C13 95.5(3)
C2 P1 C8 C13 -145.7(3)
C13 C8 C9 C10 -.8(5)
P1 C8 C9 C10 176.2(3)
C8 C9 C10 C11 1.4(6)
C9 C10 C11 C12 -.9(6)
C10 C11 C12 C13 -.1(6)
C11 C12 C13 C8 .7(6)
C9 C8 C13 C12 -.2(5)
P1 C8 C13 C12 -177.2(3)
C14 N1 C15 C16 -93.3(4)
P1 N1 C15 C16 81.6(4)
C14 N1 C15 C20 81.3(4)
P1 N1 C15 C20 -103.9(3)
C20 C15 C16 C17 .9(5)
N1 C15 C16 C17 175.5(3)
C15 C16 C17 C18 -1.5(6)
C16 C17 C18 C19 2.0(6)
C16 C17 C18 C21 -177.7(4)
C17 C18 C19 C20 -1.9(5)
C21 C18 C19 C20 177.8(4)
C18 C19 C20 C15 1.4(5)
C16 C15 C20 C19 -.9(5)
N1 C15 C20 C19 -175.5(3)
C22 N2 C23 C28 89.4(4)
P2 N2 C23 C28 -99.2(3)
C22 N2 C23 C24 -86.0(4)
P2 N2 C23 C24 85.4(4)
C28 C23 C24 C25 .7(6)
N2 C23 C24 C25 176.1(3)
C23 C24 C25 C26 .5(7)
C24 C25 C26 C27 -.5(7)
C24 C25 C26 C29 -179.6(4)
C25 C26 C27 C28 -.6(6)
C29 C26 C27 C28 178.5(4)
C24 C23 C28 C27 -1.8(5)
N2 C23 C28 C27 -177.3(3)
C26 C27 C28 C23 1.8(6)
N2 P2 C30 C35 151.2(3)
C1 P2 C30 C35 -83.9(3)
C36 P2 C30 C35 34.5(3)
N2 P2 C30 C31 -29.5(3)
C1 P2 C30 C31 95.3(3)
C36 P2 C30 C31 -146.2(3)
C35 C30 C31 C32 .2(5)
P2 C30 C31 C32 -179.1(3)
C30 C31 C32 C33 .9(5)
C31 C32 C33 C34 -.3(6)
C32 C33 C34 C35 -1.4(6)
C33 C34 C35 C30 2.5(6)
C31 C30 C35 C34 -1.9(5)
P2 C30 C35 C34 177.4(3)
N2 P2 C36 C37 -18.2(3)
C1 P2 C36 C37 -141.8(3)
C30 P2 C36 C37 94.7(3)
N2 P2 C36 C41 162.1(2)
C1 P2 C36 C41 38.4(3)
C30 P2 C36 C41 -85.1(3)
C41 C36 C37 C38 .6(5)
P2 C36 C37 C38 -179.1(3)
C36 C37 C38 C39 .3(6)
C37 C38 C39 C40 -.9(6)
C38 C39 C40 C41 .5(6)
C39 C40 C41 C36 .4(6)
C37 C36 C41 C40 -1.0(5)
P2 C36 C41 C40 178.8(3)

loop_
_cod_related_entry_id
_cod_related_entry_database
_cod_related_entry_code
1 ChemSpider 21107236
